data_4323931
loop_
_publ_author_name
'Isak Vernik'
'Dennis V. Stynes'

_publ_contact_author
;
 Dennis V. Stynes
 York University
 North York
 Ontario
 Canada
 M3J 1P3
;
_publ_section_title
;
 Stereochemistry of Boron-Functionalized (Dioximato)iron(II) Complexes.
 Control of Nonbonded Interactions on Soft Conformational Surfaces
;
_journal_name_full 'Inorganic Chemistry'
_journal_page_first 6210
_journal_page_last 6220
_journal_paper_doi 10.1021/ic9602761
_journal_volume 35
_journal_year 1996
_chemical_formula_sum 'C28 H42 B2 Cl4 F4 Fe N6 O4'
_chemical_formula_weight 821.95
_chemical_name_common '[Fe((DMG)BF2)2(4-t-BuPY)2].2CH2Cl2'
_chemical_name_systematic
; 
 bis(4-tertbutylpyridine)bis(dimethylglyoximato(difluoroborato))iron(II) 
;
_space_group_IT_number 19
_symmetry_cell_setting orthorhombic
_symmetry_space_group_name_Hall 'P 2ac 2ab'
_symmetry_space_group_name_H-M 'P 21 21 21'
_atom_sites_solution_hydrogens geom
_atom_sites_solution_primary direct
_atom_sites_solution_secondary difmap
_audit_creation_method SHELXL
_cell_angle_alpha 90.00
_cell_angle_beta 90.00
_cell_angle_gamma 90.00
_cell_formula_units_Z 4
_cell_length_a 12.8390(10)
_cell_length_b 12.843(2)
_cell_length_c 23.545(2)
_cell_measurement_reflns_used 38
_cell_measurement_temperature 293(2)
_cell_measurement_theta_max 12.491
_cell_measurement_theta_min 4.968
_cell_volume 3882.4(8)
_computing_structure_refinement 'SHELXL-93 (Sheldrick, 1993)'
_computing_structure_solution 'SHELXS-86 (Sheldrick, 1990)'
_diffrn_ambient_temperature 293(2)
_diffrn_measurement_device 'Siemens R3m/V'
_diffrn_measurement_method omega
_diffrn_radiation_monochromator graphite
_diffrn_radiation_source 'fine-focus sealed tube'
_diffrn_radiation_type MoK\a
_diffrn_radiation_wavelength 0.71073
_diffrn_reflns_av_R_equivalents 0.0588
_diffrn_reflns_av_sigmaI/netI 0.0598
_diffrn_reflns_limit_h_max 15
_diffrn_reflns_limit_h_min -1
_diffrn_reflns_limit_k_max 15
_diffrn_reflns_limit_k_min -1
_diffrn_reflns_limit_l_max 28
_diffrn_reflns_limit_l_min -1
_diffrn_reflns_number 4743
_diffrn_reflns_theta_max 25.00
_diffrn_reflns_theta_min 1.81
_diffrn_standards_interval_count 97
_diffrn_standards_number 3
_exptl_absorpt_coefficient_mu 0.723
_exptl_absorpt_correction_T_max 0.670
_exptl_absorpt_correction_T_min 0.865
_exptl_absorpt_correction_type psi
_exptl_crystal_colour red
_exptl_crystal_density_diffrn 1.406
_exptl_crystal_description prisms
_exptl_crystal_F_000 1696
_exptl_crystal_size_max 0.6
_exptl_crystal_size_mid 0.4
_exptl_crystal_size_min 0.2
_refine_diff_density_max 0.465
_refine_diff_density_min -0.624
_refine_diff_density_rms 0.110
_refine_ls_abs_structure_details 'Flack H D (1983), Acta Cryst. A39, 876-881'
_refine_ls_abs_structure_Flack -0.01(3)
_refine_ls_extinction_method none
_refine_ls_goodness_of_fit_all 0.980
_refine_ls_goodness_of_fit_obs 1.052
_refine_ls_matrix_type full
_refine_ls_number_parameters 426
_refine_ls_number_reflns 4518
_refine_ls_number_restraints 0
_refine_ls_restrained_S_all 1.162
_refine_ls_restrained_S_obs 1.052
_refine_ls_R_factor_all 0.0848
_refine_ls_R_factor_obs 0.0585
_refine_ls_shift/esd_max -0.083
_refine_ls_shift/esd_mean 0.004
_refine_ls_structure_factor_coef Fsqd
_refine_ls_weighting_details 'w=1/[\s^2^(Fo^2^)+(0.1159P)^2^+0.0000P] where P=(Fo^2^+2Fc^2^)/3'
_refine_ls_weighting_scheme calc
_refine_ls_wR_factor_all 0.1994
_refine_ls_wR_factor_obs 0.1530
_reflns_number_observed 3320
_reflns_number_total 4522
_reflns_observed_criterion >4sigma(I)
_cod_data_source_file ic9602761_06.cif
_cod_data_source_block 8
_cod_depositor_comments
;
The following automatic conversions were performed:

'_refine_ls_weighting_scheme' value 'calc
w=1/[\s^2^(Fo^2^)+(0.1159P)^2^+0.0000P] where P=(Fo^2^+2Fc^2^)/3' was
changed to 'calc'. New tag '_refine_ls_weighting_details' was
created. The value of the new tag was set to
'w=1/[\s^2^(Fo^2^)+(0.1159P)^2^+0.0000P] where P=(Fo^2^+2Fc^2^)/3'.

Automatic conversion script
Id: cif_fix_values 3143 2015-03-26 13:38:13Z robertas 
;
_cod_database_code 4323931

loop_
_symmetry_equiv_pos_as_xyz
'x, y, z'
'-x+1/2, -y, z+1/2'
'-x, y+1/2, -z+1/2'
'x+1/2, -y+1/2, -z'

loop_
_atom_site_aniso_label
_atom_site_aniso_U_11
_atom_site_aniso_U_22
_atom_site_aniso_U_33
_atom_site_aniso_U_23
_atom_site_aniso_U_13
_atom_site_aniso_U_12
Fe 0.0396(4) 0.0357(4) 0.0264(3) -0.0001(4) 0.0002(4) 0.0034(4)
N1 0.044(3) 0.039(3) 0.026(2) -0.003(2) -0.001(2) 0.006(3)
N2 0.047(3) 0.041(3) 0.029(3) -0.005(2) -0.005(2) 0.003(3)
N3 0.047(3) 0.039(3) 0.026(2) -0.001(2) 0.001(2) 0.005(3)
N4 0.046(3) 0.037(3) 0.030(3) -0.006(2) -0.005(2) 0.004(3)
O1 0.059(3) 0.050(3) 0.029(2) -0.004(2) -0.002(2) -0.002(3)
O2 0.052(3) 0.049(3) 0.033(2) -0.009(2) -0.005(2) -0.005(2)
O3 0.054(3) 0.056(3) 0.027(2) -0.002(2) -0.004(2) -0.003(3)
O4 0.054(3) 0.050(3) 0.032(2) -0.005(2) -0.006(2) -0.007(3)
C1 0.040(3) 0.040(4) 0.033(3) 0.003(3) 0.001(3) 0.002(3)
C2 0.032(3) 0.043(4) 0.035(3) 0.001(3) 0.004(3) 0.000(3)
C3 0.040(3) 0.036(3) 0.038(3) 0.005(3) 0.004(3) 0.005(3)
C4 0.041(3) 0.033(3) 0.040(3) 0.006(3) 0.002(3) -0.001(3)
C5 0.064(5) 0.055(4) 0.047(4) 0.010(4) 0.013(4) 0.000(4)
C6 0.051(4) 0.058(5) 0.056(4) 0.011(4) -0.003(4) -0.012(4)
C7 0.058(4) 0.062(5) 0.044(4) 0.013(4) 0.005(4) 0.002(4)
C8 0.068(5) 0.046(4) 0.054(4) -0.002(4) 0.012(4) -0.012(4)
B1 0.062(5) 0.043(5) 0.037(4( 0.000(4) -0.011(4) -0.004(4)
B2 0.048(5) 0.061(5) 0.039(4) -0.009(4) 0.002(4) -0.004(4)
F1 0.064(2) 0.056(3) 0.061(2) 0.004(2) -0.015(2) 0.010(2)
F2 0.060(3) 0.059(2) 0.061(2) -0.012(2) 0.006(2) 0.010(2)
F3 0.075(3) 0.078(3) 0.035(2) -0.012(2) -0.009(2) -0.013(3)
F4 0.084(3) 0.072(3) 0.035(2) -0.008(2) -0.011(2) -0.014(3)
N5 0.042(3) 0.039(3) 0.029(2) -0.008(3) -0.006(3) 0.007(2)
C51 0.050(4) 0.042(4) 0.049(4) 0.004(3) 0.002(4) 0.010(4)
C52 0.058(4) 0.043(4) 0.066(5) 0.010(4) 0.006(4) 0.010(4)
C53 0.057(4) 0.053(4) 0.072(5) 0.003(5) -0.001(5) 0.012(4)
C54 0.045(4) 0.059(5) 0.071(5) 0.002(4) 0.011(4) 0.013(4)
C55 0.044(4) 0.047(4) 0.047(4) 0.001(4) -0.001(3) 0.010(3)
N6 0.043(3) 0.036(3) 0.040(3) 0.003(3) 0.003(3) 0.006(2)
C61 0.055(4) 0.055(4) 0.046(4) -0.012(4) -0.004(4) 0.014(4)
C62 0.073(5) 0.057(5) 0.059(5) -0.016(4) -0.011(5) 0.022(5)
C63 0.058(4) 0.048(4) 0.072(4) -0.001(5) 0.001(5) 0.015(4)
C64 0.050(4) 0.068(5) 0.061(5) -0.005(5) -0.014(4) 0.018(4)
C65 0.048(4) 0.052(4) 0.057(4) -0.002(4) -0.014(4) 0.013(4)
C1S 0.128(9) 0.121(9) 0.078(7) -0.028(7) 0.017(7) -0.026(9)
Cl11 0.272(7) 0.291(8) 0.249(8) 0.037(6) -0.037(6) 0.135(8)
Cl12 0.151(3) 0.127(3) 0.145(3) -0.004(3) -0.012(3) 0.000(3)
C2S 0.116(8) 0.130(10) 0.078(7) 0.016(7) -0.025(7) -0.031(9)
Cl21 0.295(8) 0.270(8) 0.239(7) -0.039(6) 0.034(6) 0.131(8)
Cl22 0.131(3) 0.144(3) 0.143(3) -0.011(3) -0.001(2) -0.002(3)

loop_
_atom_site_label
_atom_site_type_symbol
_atom_site_fract_x
_atom_site_fract_y
_atom_site_fract_z
_atom_site_U_iso_or_equiv
_atom_site_thermal_displace_type
_atom_site_occupancy
_atom_site_calc_flag
_atom_site_refinement_flags
_atom_site_disorder_group
Fe Fe 0.02118(7) 0.72887(7) 0.87499(4) 0.0339(2) Uani 1 d . .
N1 N 0.0612(4) 0.7602(4) 0.8004(2) 0.0366(12) Uani 1 d . .
N2 N 0.1242(4) 0.8286(4) 0.8907(2) 0.0388(14) Uani 1 d . .
N3 N -0.0104(4) 0.6883(4) 0.9496(2) 0.0370(12) Uani 1 d . .
N4 N -0.0780(4) 0.6259(4) 0.8592(2) 0.0375(13) Uani 1 d . .
O1 O 0.0247(4) 0.7097(3) 0.7531(2) 0.0460(11) Uani 1 d . .
O2 O 0.1548(4) 0.8568(4) 0.9451(2) 0.0445(11) Uani 1 d . .
O3 O 0.0404(3) 0.7254(4) 0.9970(2) 0.0457(11) Uani 1 d . .
O4 O -0.1066(4) 0.5949(4) 0.8047(2) 0.0454(11) Uani 1 d . .
C1 C 0.1390(5) 0.8248(5) 0.7944(2) 0.0377(14) Uani 1 d . .
C2 C 0.1754(5) 0.8676(5) 0.8486(3) 0.0368(14) Uani 1 d . .
C3 C -0.0755(5) 0.6112(5) 0.9555(3) 0.0378(14) Uani 1 d . .
C4 C -0.1167(5) 0.5751(5) 0.9017(3) 0.0377(15) Uani 1 d . .
C5 C 0.1855(6) 0.8549(6) 0.7389(3) 0.055(2) Uani 1 d . .
H5A H 0.1506(6) 0.8184(6) 0.7089(3) 0.080 Uiso 1 d R .
H5B H 0.1777(6) 0.9285(6) 0.7335(3) 0.080 Uiso 1 d R .
H5C H 0.2582(6) 0.8372(6) 0.7387(3) 0.080 Uiso 1 d R .
C6 C 0.2610(6) 0.9447(6) 0.8530(3) 0.055(2) Uani 1 d . .
H6A H 0.2726(6) 0.9622(6) 0.8921(3) 0.080 Uiso 1 d R .
H6B H 0.3235(6) 0.9158(6) 0.8371(3) 0.080 Uiso 1 d R .
H6C H 0.2420(6) 1.0063(6) 0.8324(3) 0.080 Uiso 1 d R .
C7 C -0.1052(6) 0.5647(6) 1.0109(3) 0.055(2) Uani 1 d . .
H7A H -0.0695(6) 0.6003(6) 1.0410(3) 0.080 Uiso 1 d R .
H7B H -0.1791(6) 0.5703(6) 1.0166(3) 0.080 Uiso 1 d R .
H7C H -0.0854(6) 0.4926(6) 1.0109(3) 0.080 Uiso 1 d R .
C8 C -0.1949(6) 0.4891(6) 0.8966(3) 0.056(2) Uani 1 d . .
H8A H -0.2117(6) 0.4776(6) 0.8573(3) 0.080 Uiso 1 d R .
H8B H -0.1657(6) 0.4267(6) 0.9124(3) 0.080 Uiso 1 d R .
H8C H -0.2570(6) 0.5073(6) 0.9170(3) 0.080 Uiso 1 d R .
B1 B -0.0865(7) 0.6725(7) 0.7584(2) 0.047(2) Uani 1 d . .
B2 B 0.0773(7) 0.8361(7) 0.9915(3) 0.050(2) Uani 1 d . .
F1 F -0.1520(3) 0.7543(3) 0.7627(2) 0.0601(11) Uani 1 d . .
F2 F -0.0044(3) 0.9017(3) 0.9873(2) 0.0599(11) Uani 1 d . .
F3 F 0.1357(3) 0.8514(4) 1.0407(2) 0.0628(12) Uani 1 d . .
F4 F -0.1018(4) 0.6143(3) 0.7092(2) 0.0637(12) Uani 1 d . .
N5 N -0.0903(4) 0.8405(4) 0.8748(3) 0.0368(12) Uani 1 d . .
C51 C -0.0787(6) 0.9309(5) 0.8473(3) 0.047(2) Uani 1 d . .
H51A H -0.0154(6) 0.9416(5) 0.8264(3) 0.080 Uiso 1 d R .
C52 C -0.1507(6) 1.0074(6) 0.8460(3) 0.056(2) Uani 1 d . .
H52A H -0.1366(6) 1.0713(6) 0.8262(3) 0.080 Uiso 1 d R .
C53 C -0.2446(6) 0.9952(6) 0.8747(5) 0.061(2) Uani 1 d . .
C54 C -0.2572(6) 0.9014(6) 0.9040(3) 0.058(2) Uani 1 d . .
H54A H -0.3199(6) 0.8883(6) 0.9250(3) 0.080 Uiso 1 d R .
C55 C -0.1807(5) 0.8288(6) 0.9024(3) 0.046(2) Uani 1 d . .
H55A H -0.1915(5) 0.7646(6) 0.9225(3) 0.080 Uiso 1 d R .
C56 C -0.3289(8) 1.0795(9) 0.8760(5) 0.089(3) Uiso 1 d . .
C57 C -0.3092(21) 1.1722(22) 0.8524(11) 0.112(8) Uiso 0.50 d P .
H57B H -0.3587(21) 1.2282(22) 0.8522(11) 0.080 Uiso 0.50 d PR .
C58 C -0.4391(13) 1.0222(14) 0.8557(8) 0.074(5) Uiso 0.50 d P .
H58A H -0.4301(13) 0.9964(14) 0.8177(8) 0.080 Uiso 0.50 d PR .
H58B H -0.4641(13) 0.9671(14) 0.8797(8) 0.080 Uiso 0.50 d PR .
H68C H -0.4886(13) 1.0782(14) 0.8554(8) 0.080 Uiso 0.50 d PR .
H58D H -0.4762(13) 1.0312(14) 0.8763(8) 0.080 Uiso 0.50 d PR .
C59 C -0.3624(17) 1.0950(17) 0.9427(9) 0.097(7) Uiso 0.50 d P .
H59A H -0.3189(17) 1.0562(17) 0.9682(9) 0.080 Uiso 0.50 d PR .
H59B H -0.3434(17) 1.1672(17) 0.9440(9) 0.080 Uiso 0.50 d PR .
H59C H -0.4340(17) 1.0873(17) 0.9538(9) 0.080 Uiso 0.50 d PR .
C57A C -0.3463(18) 1.1115(18) 0.8080(10) 0.111(8) Uiso 0.50 d P .
H57A H -0.2997(18) 1.1477(18) 0.8152(10) 0.080 Uiso 0.50 d PR .
H57D H -0.3242(18) 1.0730(18) 0.7752(10) 0.080 Uiso 0.50 d PR .
H57E H -0.4202(18) 1.1039(18) 0.8127(10) 0.080 Uiso 0.50 d PR .
H57F H -0.3296(18) 1.1838(18) 0.8030(10) 0.080 Uiso 0.50 d PR .
C58A C -0.4223(18) 1.0600(21) 0.8999(11) 0.108(8) Uiso 0.50 d P .
H58E H -0.4152(18) 1.0193(21) 0.9339(11) 0.080 Uiso 0.50 d PR .
H58F H -0.4397(18) 1.1304(21) 0.9097(11) 0.080 Uiso 0.50 d PR .
C59A C -0.2748(14) 1.1904(13) 0.8946(8) 0.073(5) Uiso 0.50 d P .
H57C H -0.2431(14) 1.1987(13) 0.8675(8) 0.080 Uiso 0.50 d PR .
H59D H -0.2505(14) 1.2306(13) 0.8628(8) 0.080 Uiso 0.50 d PR .
H59E H -0.3375(14) 1.2209(13) 0.9093(8) 0.080 Uiso 0.50 d PR .
H59F H -0.2225(14) 1.1897(13) 0.9237(8) 0.080 Uiso 0.50 d PR .
N6 N 0.1330(4) 0.6169(4) 0.8751(3) 0.0396(12) Uani 1 d . .
C61 C 0.1344(6) 0.5400(6) 0.8368(3) 0.052(2) Uani 1 d . .
H61A H 0.0799(6) 0.5384(6) 0.8089(3) 0.080 Uiso 1 d R .
C62 C 0.2082(7) 0.4624(7) 0.8361(3) 0.063(2) Uani 1 d . .
H62A H 0.2037(7) 0.4082(7) 0.8081(3) 0.080 Uiso 1 d R .
C63 C 0.2885(6) 0.4618(6) 0.8754(4) 0.060(2) Uani 1 d . .
C64 C 0.2872(6) 0.5422(7) 0.9143(3) 0.060(2) Uani 1 d . .
H64A H 0.3407(6) 0.5456(7) 0.9428(3) 0.080 Uiso 1 d R .
C65 C 0.2110(6) 0.6157(6) 0.9131(3) 0.052(2) Uani 1 d . .
H65A H 0.2133(6) 0.6701(6) 0.9411(3) 0.080 Uiso 1 d R .
C66 C 0.3710(8) 0.3774(8) 0.8753(5) 0.087(3) Uiso 1 d . .
C67 C 0.3449(17) 0.2832(18) 0.8456(9) 0.094(6) Uiso 0.50 d P .
H67B H 0.3471(17) 0.3185(18) 0.8097(9) 0.080 Uiso 0.50 d PR .
H67C H 0.3968(17) 0.2295(18) 0.8462(9) 0.080 Uiso 0.50 d PR .
H69E H 0.2860(17) 0.2425(18) 0.8445(9) 0.080 Uiso 0.50 d PR .
C68 C 0.4777(17) 0.4318(18) 0.8720(11) 0.105(7) Uiso 0.50 d P .
H68A H 0.4911(17) 0.4807(18) 0.9020(11) 0.080 Uiso 0.50 d PR .
H68B H 0.5296(17) 0.3781(18) 0.8727(11) 0.080 Uiso 0.50 d PR .
H68C H 0.4799(17) 0.4672(18) 0.8361(11) 0.080 Uiso 0.50 d PR .
H68F H 0.5186(17) 0.4540(18) 0.8954(11) 0.080 Uiso 0.50 d PR .
C69 C 0.3790(18) 0.3341(18) 0.9412(10) 0.109(7) Uiso 0.50 d P .
H69A H 0.3255(18) 0.3643(18) 0.9645(10) 0.080 Uiso 0.50 d PR .
H69B H 0.3641(18) 0.2617(18) 0.9352(10) 0.080 Uiso 0.50 d PR .
H69C H 0.4451(18) 0.3410(18) 0.9599(10) 0.080 Uiso 0.50 d PR .
C67A C 0.4166(19) 0.3718(21) 0.8085(11) 0.120(8) Uiso 0.50 d P .
H67D H 0.3854(19) 0.3207(21) 0.7840(11) 0.080 Uiso 0.50 d PR .
H67E H 0.4307(19) 0.4339(21) 0.7871(11) 0.080 Uiso 0.50 d PR .
H67F H 0.4805(19) 0.3448(21) 0.8237(11) 0.080 Uiso 0.50 d PR .
C68A C 0.4678(18) 0.4013(19) 0.9050(10) 0.099(7) Uiso 0.50 d P .
H68D H 0.4424(18) 0.4149(19) 0.9426(10) 0.080 Uiso 0.50 d PR .
H68E H 0.4977(18) 0.3328(19) 0.9036(10) 0.080 Uiso 0.50 d PR .
C69A C 0.3146(19) 0.2695(17) 0.8791(10) 0.100(6) Uiso 0.50 d P .
H67A H 0.2772(19) 0.2514(17) 0.8511(10) 0.080 Uiso 0.50 d PR .
H69D H 0.2658(19) 0.2602(17) 0.9096(10) 0.080 Uiso 0.50 d PR .
H69F H 0.3784(19) 0.2342(17) 0.8881(10) 0.080 Uiso 0.50 d PR .
C1S C 0.0601(11) 0.1404(10) 0.9313(5) 0.109(4) Uani 1 d . .
H1SA H 0.0857(11) 0.1161(10) 0.8954(5) 0.080 Uiso 1 d R .
H1SB H 0.0064(11) 0.0936(10) 0.9436(5) 0.080 Uiso 1 d R .
Cl11 Cl 0.0048(6) 0.2672(6) 0.9241(4) 0.270(4) Uani 1 d . .
Cl12 Cl 0.1527(3) 0.1386(3) 0.9784(2) 0.1408(13) Uani 1 d . .
C2S C 0.6091(9) 0.6892(11) 0.8194(5) 0.108(4) Uani 1 d . .
H2SA H 0.6293(9) 0.6602(11) 0.8553(5) 0.080 Uiso 1 d R .
H2SB H 0.6585(9) 0.7424(11) 0.8096(5) 0.080 Uiso 1 d R .
Cl21 Cl 0.4833(6) 0.7452(6) 0.8260(4) 0.268(4) Uani 1 d . .
Cl22 Cl 0.6113(3) 0.5975(3) 0.7717(2) 0.1394(13) Uani 1 d . .

loop_
_atom_type_symbol
_atom_type_description
_atom_type_scat_dispersion_real
_atom_type_scat_dispersion_imag
_atom_type_scat_source
C C 0.0033 0.0016 'International Tables Vol C Tables 4.2.6.8 and 6.1.1.4'
H H 0.0000 0.0000 'International Tables Vol C Tables 4.2.6.8 and 6.1.1.4'
B B 0.0013 0.0007 'International Tables Vol C Tables 4.2.6.8 and 6.1.1.4'
N N 0.0061 0.0033 'International Tables Vol C Tables 4.2.6.8 and 6.1.1.4'
O O 0.0106 0.0060 'International Tables Vol C Tables 4.2.6.8 and 6.1.1.4'
F F 0.0171 0.0103 'International Tables Vol C Tables 4.2.6.8 and 6.1.1.4'
Cl Cl 0.1484 0.1585 'International Tables Vol C Tables 4.2.6.8 and 6.1.1.4'
Fe Fe 0.3463 0.8444 'International Tables Vol C Tables 4.2.6.8 and 6.1.1.4'

loop_
_geom_angle_atom_site_label_1
_geom_angle_atom_site_label_2
_geom_angle_atom_site_label_3
_geom_angle
_geom_angle_site_symmetry_1
_geom_angle_site_symmetry_3
_geom_angle_publ_flag
N1 Fe N4 98.8(2) . . ?
N1 Fe N3 175.1(2) . . ?
N4 Fe N3 80.9(2) . . ?
N1 Fe N2 81.0(2) . . ?
N4 Fe N2 178.0(2) . . ?
N3 Fe N2 99.1(2) . . ?
N1 Fe N5 92.3(2) . . ?
N4 Fe N5 91.1(2) . . ?
N3 Fe N5 92.7(2) . . ?
N2 Fe N5 90.9(2) . . ?
N1 Fe N6 87.7(2) . . ?
N4 Fe N6 88.9(2) . . ?
N3 Fe N6 87.4(2) . . ?
N2 Fe N6 89.1(2) . . ?
N5 Fe N6 179.91(10) . . ?
C1 N1 O1 118.3(5) . . ?
C1 N1 Fe 116.6(4) . . ?
O1 N1 Fe 124.4(4) . . ?
C2 N2 O2 117.6(5) . . ?
C2 N2 Fe 118.2(4) . . ?
O2 N2 Fe 124.0(4) . . ?
C3 N3 O3 118.8(5) . . ?
C3 N3 Fe 116.7(4) . . ?
O3 N3 Fe 124.0(4) . . ?
C4 N4 O4 117.9(5) . . ?
C4 N4 Fe 117.6(4) . . ?
O4 N4 Fe 124.3(4) . . ?
N1 O1 B1 114.1(5) . . ?
N2 O2 B2 116.0(5) . . ?
N3 O3 B2 114.1(5) . . ?
N4 O4 B1 115.8(5) . . ?
N1 C1 C2 112.8(5) . . ?
N1 C1 C5 124.6(6) . . ?
C2 C1 C5 122.6(6) . . ?
N2 C2 C1 111.1(6) . . ?
N2 C2 C6 125.6(6) . . ?
C1 C2 C6 123.2(6) . . ?
N3 C3 C4 112.6(5) . . ?
N3 C3 C7 124.3(6) . . ?
C4 C3 C7 123.0(6) . . ?
N4 C4 C3 112.0(6) . . ?
N4 C4 C8 124.5(6) . . ?
C3 C4 C8 123.5(6) . . ?
F1 B1 F4 113.1(6) . . ?
F1 B1 O4 110.7(6) . . ?
F4 B1 O4 103.0(6) . . ?
F1 B1 O1 110.4(6) . . ?
F4 B1 O1 103.7(6) . . ?
O4 B1 O1 115.6(6) . . ?
F2 B2 F3 113.1(6) . . ?
F2 B2 O2 110.5(6) . . ?
F3 B2 O2 102.9(6) . . ?
F2 B2 O3 110.6(6) . . ?
F3 B2 O3 103.5(6) . . ?
O2 B2 O3 116.0(6) . . ?
C51 N5 C55 115.4(6) . . ?
C51 N5 Fe 122.5(5) . . ?
C55 N5 Fe 122.1(5) . . ?
N5 C51 C52 124.5(7) . . ?
C51 C52 C53 120.0(7) . . ?
C52 C53 C54 115.9(7) . . ?
C52 C53 C56 122.9(8) . . ?
C54 C53 C56 121.2(8) . . ?
C55 C54 C53 119.7(7) . . ?
N5 C55 C54 124.3(7) . . ?
C57 C56 C58A 120.5(19) . . ?
C57 C56 C53 119.1(15) . . ?
C58A C56 C53 120.4(15) . . ?
C57 C56 C59 109.8(15) . . ?
C58A C56 C59 52.4(12) . . ?
C53 C56 C59 106.9(12) . . ?
C57 C56 C59A 42.2(12) . . ?
C58A C56 C59A 115.2(16) . . ?
C53 C56 C59A 108.6(9) . . ?
C59 C56 C59A 75.6(11) . . ?
C57 C56 C58 115.8(16) . . ?
C58A C56 C58 44.1(12) . . ?
C53 C56 C58 106.4(9) . . ?
C59 C56 C58 96.1(12) . . ?
C59A C56 C58 144.9(11) . . ?
C57 C56 C57A 53.7(13) . . ?
C58A C56 C57A 109.2(15) . . ?
C53 C56 C57A 104.4(11) . . ?
C59 C56 C57A 148.7(13) . . ?
C59A C56 C57A 95.6(12) . . ?
C58 C56 C57A 73.7(11) . . ?
C59A C57 C56 83.9(20) . . ?
C59A C57 C57A 158.1(31) . . ?
C56 C57 C57A 75.4(18) . . ?
C58A C58 C56 53.4(14) . . ?
C58A C58 C57A 98.7(18) . . ?
C56 C58 C57A 53.2(9) . . ?
C58A C59 C56 52.5(12) . . ?
C58A C59 C59A 95.8(17) . . ?
C56 C59 C59A 52.3(9) . . ?
C57 C57A C56 50.9(13) . . ?
C57 C57A C58 95.9(17) . . ?
C56 C57A C58 53.0(9) . . ?
C58 C58A C59 155.8(26) . . ?
C58 C58A C56 82.5(18) . . ?
C59 C58A C56 75.1(16) . . ?
C57 C59A C56 54.0(16) . . ?
C57 C59A C59 98.8(19) . . ?
C56 C59A C59 52.1(9) . . ?
C61 N6 C65 115.5(6) . . ?
C61 N6 Fe 122.1(5) . . ?
C65 N6 Fe 122.4(5) . . ?
N6 C61 C62 123.6(7) . . ?
C61 C62 C63 120.6(7) . . ?
C64 C63 C62 115.5(7) . . ?
C64 C63 C66 123.0(8) . . ?
C62 C63 C66 121.5(8) . . ?
C65 C64 C63 121.0(7) . . ?
N6 C65 C64 123.9(7) . . ?
C67 C66 C68A 127.5(15) . . ?
C67 C66 C63 116.2(12) . . ?
C68A C66 C63 116.3(12) . . ?
C67 C66 C68 124.4(15) . . ?
C68A C66 C68 33.9(11) . . ?
C63 C66 C68 107.2(11) . . ?
C67 C66 C69A 34.4(10) . . ?
C68A C66 C69A 123.5(15) . . ?
C63 C66 C69A 108.1(11) . . ?
C68 C66 C69A 144.7(13) . . ?
C67 C66 C69 100.9(14) . . ?
C68A C66 C69 64.4(12) . . ?
C63 C66 C69 106.4(11) . . ?
C68 C66 C69 98.3(13) . . ?
C69A C66 C69 71.2(13) . . ?
C67 C66 C67A 65.7(12) . . ?
C68A C66 C67A 99.3(14) . . ?
C63 C66 C67A 106.0(12) . . ?
C68 C66 C67A 70.3(13) . . ?
C69A C66 C67A 100.2(13) . . ?
C69 C66 C67A 147.5(13) . . ?
C69A C66 C66 80.7(23) . . ?
C69A C67 C67A 144.7(30) . . ?
C66 C67 C67A 64.0(13) . . ?
C68A C68 C66 68.0(23) . . ?
C68A C68 C67A 117.7(29) . . ?
C66 C68 C67A 58.4(12) . . ?
C66 C69 C68A 52.2(10) . . ?
C66 C69 C69A 52.3(10) . . ?
C68A C69 C69A 97.6(15) . . ?
C66 C67A C67 50.2(10) . . ?
C66 C67A C68 51.3(10) . . ?
C67 C67A C68 95.3(16) . . ?
C68 C68A C66 78.1(26) . . ?
C68 C68A C69 141.5(32) . . ?
C66 C68A C69 63.4(13) . . ?
C67 C69A C66 64.9(22) . . ?
C67 C69A C69 114.1(26) . . ?
C66 C69A C69 56.6(11) . . ?
Cl12 C1S Cl11 111.7(7) . . ?
Cl22 C2S Cl21 111.7(7) . . ?

loop_
_geom_bond_atom_site_label_1
_geom_bond_atom_site_label_2
_geom_bond_distance
_geom_bond_site_symmetry_2
_geom_bond_publ_flag
Fe N1 1.873(5) . ?
Fe N4 1.874(6) . ?
Fe N3 1.877(5) . ?
Fe N2 1.878(6) . ?
Fe N5 2.026(5) . ?
Fe N6 2.032(5) . ?
N1 C1 1.305(8) . ?
N1 O1 1.371(6) . ?
N2 C2 1.291(8) . ?
N2 O2 1.389(6) . ?
N3 C3 1.302(8) . ?
N3 O3 1.377(6) . ?
N4 C4 1.294(8) . ?
N4 O4 1.392(6) . ?
O1 B1 1.510(10) . ?
O2 B2 1.502(9) . ?
O3 B2 1.503(10) . ?
O4 B1 1.500(9) . ?
C1 C2 1.466(9) . ?
C1 C5 1.487(8) . ?
C2 C6 1.483(9) . ?
C3 C4 1.448(9) . ?
C3 C7 1.485(8) . ?
C4 C8 1.498(9) . ?
B1 F1 1.350(9) . ?
B1 F4 1.391(9) . ?
B2 F2 1.349(9) . ?
B2 F3 1.392(9) . ?
N5 C51 1.337(9) . ?
N5 C55 1.340(8) . ?
C51 C52 1.349(10) . ?
C52 C53 1.391(11) . ?
C53 C54 1.399(12) . ?
C53 C56 1.531(12) . ?
C54 C55 1.354(10) . ?
C56 C57 1.34(3) . ?
C56 C58A 1.35(2) . ?
C56 C59 1.64(2) . ?
C56 C59A 1.64(2) . ?
C56 C58 1.66(2) . ?
C56 C57A 1.67(2) . ?
C57 C59A 1.11(3) . ?
C57 C57A 1.39(3) . ?
C58 C58A 1.17(3) . ?
C58 C57A 2.00(3) . ?
C59 C58A 1.34(3) . ?
C59 C59A 2.01(3) . ?
N6 C61 1.337(9) . ?
N6 C65 1.344(9) . ?
C61 C62 1.375(10) . ?
C62 C63 1.385(11) . ?
C63 C64 1.381(11) . ?
C63 C66 1.515(12) . ?
C64 C65 1.360(10) . ?
C66 C67 1.44(2) . ?
C66 C68A 1.46(2) . ?
C66 C68 1.54(2) . ?
C66 C69A 1.57(2) . ?
C66 C69 1.65(2) . ?
C66 C67A 1.68(3) . ?
C67 C69A 0.90(3) . ?
C67 C67A 1.70(3) . ?
C68 C68A 0.88(3) . ?
C68 C67A 1.86(3) . ?
C69 C68A 1.67(3) . ?
C69 C69A 1.87(3) . ?
C1S Cl12 1.625(13) . ?
C1S Cl11 1.785(13) . ?
C2S Cl22 1.628(13) . ?
C2S Cl21 1.775(13) . ?
